data_4344595
loop_
_publ_author_name
'Ciccione, J\'er\'emie'
'Leconte, Nicolas'
'Luneau, Dominique'
'Philouze, Christian'
'Thomas, Fabrice'

_publ_section_title
;
 Geometric and Electronic Structures of Nickel(II) Complexes of Redox
 Noninnocent Tetradentate Phenylenediamine Ligands.
;
_journal_issue 2
_journal_name_full 'Inorganic chemistry'
_journal_page_first 649
_journal_page_last 665
_journal_paper_doi 10.1021/acs.inorgchem.5b01947
_journal_volume 55
_journal_year 2016
_chemical_formula_moiety '2(F6 Sb), C34 H44 Cl2 N4 Ni, 2.5(C H2 Cl2)'
_chemical_formula_sum 'C36.5 H49 Cl7 F12 N4 Ni Sb2'
_chemical_formula_weight 1322.16
_chemical_name_systematic
;
 ? 
;
_space_group_crystal_system monoclinic
_space_group_IT_number 14
_space_group_name_Hall '-P 2yn'
_space_group_name_H-M_alt 'P 1 21/n 1'
_symmetry_space_group_name_Hall '-P 2yn'
_symmetry_space_group_name_H-M 'P 1 21/n 1'
_atom_sites_solution_hydrogens geom
_atom_sites_solution_primary direct
_atom_sites_solution_secondary difmap
_audit_creation_date 2015-02-06
_audit_creation_method
;
  Olex2 1.1
  (compiled 2011.11.01 svn.r2039, GUI svn.r3906)
;
_cell_angle_alpha 90.00
_cell_angle_beta 94.83(3)
_cell_angle_gamma 90.00
_cell_formula_units_Z 4
_cell_length_a 10.321(2)
_cell_length_b 14.752(3)
_cell_length_c 35.356(7)
_cell_measurement_temperature 200
_cell_volume 5364.0(19)
_computing_cell_refinement 'Bruker Enraf Nonius kappa CCD'
_computing_data_collection Collect
_computing_data_reduction EvalCCD
_computing_molecular_graphics
;
O. V. Dolomanov, L. J. Bourhis, R. J. Gildea, J. A. K. Howard and H. Puschmann,
OLEX2: a complete structure solution, refinement and analysis program.
J. Appl. Cryst. (2009). 42, 339-341.
;
_computing_publication_material
;
O. V. Dolomanov, L. J. Bourhis, R. J. Gildea, J. A. K. Howard and H. Puschmann,
OLEX2: a complete structure solution, refinement and analysis program.
J. Appl. Cryst. (2009). 42, 339-341.
;
_computing_structure_refinement
;
SHELXL, G.M. Sheldrick, Acta Cryst.
2008). A64, 112-122
;
_computing_structure_solution 'SHELXS-97 (Sheldrick, 1990)'
_diffrn_ambient_temperature 200
_diffrn_detector 'CCD area detector'
_diffrn_detector_type KappaCCD
_diffrn_measured_fraction_theta_full 0.991
_diffrn_measured_fraction_theta_max 0.991
_diffrn_measurement_device_type 'Bruker AXS enraf nonius KappaCCD'
_diffrn_measurement_method 'Phi and omega scans'
_diffrn_radiation_detector CCD
_diffrn_radiation_monochromator graphite
_diffrn_radiation_probe x-ray
_diffrn_radiation_type MoK\a
_diffrn_radiation_wavelength 0.71073
_diffrn_reflns_av_R_equivalents 0.0412
_diffrn_reflns_av_unetI/netI 0.0286
_diffrn_reflns_limit_h_max 12
_diffrn_reflns_limit_h_min -12
_diffrn_reflns_limit_k_max 17
_diffrn_reflns_limit_k_min -15
_diffrn_reflns_limit_l_max 42
_diffrn_reflns_limit_l_min -42
_diffrn_reflns_number 48869
_diffrn_reflns_theta_full 25.00
_diffrn_reflns_theta_max 25.00
_diffrn_reflns_theta_min 2.22
_diffrn_source 'Enraf Nonius FR590'
_diffrn_source_target Mo
_diffrn_source_type 'fine-focus sealed tube'
_exptl_absorpt_coefficient_mu 1.768
_exptl_absorpt_correction_T_max 1
_exptl_absorpt_correction_T_min 0.465456
_exptl_absorpt_correction_type multi-scan
_exptl_absorpt_process_details
;
SADABS-2004/1 (Bruker,2004) was used for absorption correction.
R(int) was 0.0985 before and 0.0465 after correction.
The Ratio of minimum to maximum transmission is 0.4655.
The \l/2 correction factor is 0.0015.
;
_exptl_crystal_colour black
_exptl_crystal_colour_primary black
_exptl_crystal_density_diffrn 1.637
_exptl_crystal_density_method 'not measured'
_exptl_crystal_description needle
_exptl_crystal_F_000 2612
_exptl_crystal_size_max 0.46
_exptl_crystal_size_mid 0.45
_exptl_crystal_size_min 0.4
_refine_diff_density_max 1.736
_refine_diff_density_min -2.256
_refine_diff_density_rms 0.124
_refine_ls_extinction_method none
_refine_ls_goodness_of_fit_ref 1.170
_refine_ls_hydrogen_treatment constr
_refine_ls_matrix_type full
_refine_ls_number_parameters 614
_refine_ls_number_reflns 9375
_refine_ls_number_restraints 35
_refine_ls_restrained_S_all 1.175
_refine_ls_R_factor_all 0.0673
_refine_ls_R_factor_gt 0.0588
_refine_ls_shift/su_max 0.002
_refine_ls_shift/su_mean 0.000
_refine_ls_structure_factor_coef Fsqd
_refine_ls_weighting_details 'calc w=1/[\s^2^(Fo^2^)+(0.0531P)^2^+29.5326P] where P=(Fo^2^+2Fc^2^)/3'
_refine_ls_weighting_scheme calc
_refine_ls_wR_factor_gt 0.1526
_refine_ls_wR_factor_ref 0.1569
_reflns_number_gt 8202
_reflns_number_total 9375
_reflns_threshold_expression >2sigma(I)
_cod_data_source_file ic5b01947_si_001.cif
_cod_data_source_block 4d2+
_cod_original_cell_volume 5363.8(19)
_cod_original_formula_sum 'C36.50 H49 Cl7 F12 N4 Ni Sb2'
_cod_database_code 4344595

loop_
_space_group_symop_id
_space_group_symop_operation_xyz
1 'x, y, z'
2 '-x+1/2, y+1/2, -z+1/2'
3 '-x, -y, -z'
4 'x-1/2, -y-1/2, z-1/2'

loop_
_atom_site_label
_atom_site_type_symbol
_atom_site_fract_x
_atom_site_fract_y
_atom_site_fract_z
_atom_site_U_iso_or_equiv
_atom_site_adp_type
_atom_site_occupancy
_atom_site_symmetry_multiplicity
_atom_site_calc_flag
_atom_site_refinement_flags
_atom_site_disorder_assembly
_atom_site_disorder_group
Sb1 Sb 0.94304(4) 0.41369(3) 0.258161(12) 0.03601(13) Uani 1 1 d . . .
Sb2 Sb 0.94377(6) 0.83222(5) 0.586581(19) 0.0745(2) Uani 1 1 d U . .
Ni3 Ni 0.76800(7) 0.64179(5) 0.15824(2) 0.02824(18) Uani 1 1 d . . .
Cl2 Cl 1.05779(19) 0.25268(12) 0.11908(6) 0.0555(5) Uani 1 1 d . . .
Cl3 Cl 0.6354(3) 0.66734(19) 0.66131(9) 0.0903(8) Uani 1 1 d . . .
Cl1 Cl 1.2261(2) 0.40125(15) 0.08224(9) 0.0866(9) Uani 1 1 d . . .
Cl4 Cl 0.7035(4) 0.4995(3) 0.62404(11) 0.1191(11) Uani 1 1 d . . .
F5 F 1.0099(5) 0.4872(3) 0.29808(12) 0.0587(11) Uani 1 1 d . . .
F6 F 0.9883(4) 0.4989(3) 0.22245(12) 0.0572(11) Uani 1 1 d . . .
F2 F 0.8753(4) 0.3364(3) 0.21940(11) 0.0539(10) Uani 1 1 d . . .
F3 F 0.8928(4) 0.3269(3) 0.29371(11) 0.0486(9) Uani 1 1 d . . .
F1 F 1.1032(4) 0.3568(3) 0.25785(13) 0.0535(10) Uani 1 1 d . . .
F7 F 0.9758(5) 0.7610(3) 0.62995(13) 0.0642(12) Uani 1 1 d U . .
F4 F 0.7803(4) 0.4691(3) 0.25859(12) 0.0618(12) Uani 1 1 d . . .
C30 C 0.4997(8) 0.6346(5) 0.2675(2) 0.0518(18) Uani 1 1 d . . .
H30A H 0.5447 0.6815 0.2550 0.078 Uiso 1 1 calc R . .
H30B H 0.5618 0.5936 0.2799 0.078 Uiso 1 1 calc R . .
H30C H 0.4481 0.6612 0.2859 0.078 Uiso 1 1 calc R . .
F11 F 0.7675(6) 0.8276(5) 0.5910(2) 0.109(2) Uani 1 1 d U . .
N3 N 0.7678(5) 0.5160(3) 0.15800(14) 0.0323(11) Uani 1 1 d . . .
C2 C 0.9045(6) 0.7083(4) 0.10317(17) 0.0299(12) Uani 1 1 d . . .
C11 C 0.4686(6) 0.4258(4) 0.21550(19) 0.0383(14) Uani 1 1 d . . .
H11 H 0.4043 0.4044 0.2302 0.046 Uiso 1 1 calc R . .
N2 N 0.8921(5) 0.6351(3) 0.12413(14) 0.0299(11) Uani 1 1 d . . .
C10 C 0.5372(6) 0.3585(4) 0.19442(18) 0.0356(14) Uani 1 1 d . . .
C6 C 0.8389(6) 0.8742(4) 0.09965(17) 0.0320(13) Uani 1 1 d . . .
C9 C 0.6324(6) 0.3856(4) 0.17356(17) 0.0345(13) Uani 1 1 d . . .
H9 H 0.6736 0.3439 0.1589 0.041 Uiso 1 1 calc R . .
C29 C 0.3351(7) 0.6472(5) 0.2100(2) 0.0548(19) Uani 1 1 d . . .
H29A H 0.2847 0.6884 0.2238 0.082 Uiso 1 1 calc R . .
H29B H 0.2782 0.6127 0.1926 0.082 Uiso 1 1 calc R . .
H29C H 0.3951 0.6808 0.1961 0.082 Uiso 1 1 calc R . .
C21 C 0.6231(7) 0.9438(5) 0.1135(2) 0.0479(17) Uani 1 1 d . . .
H21A H 0.5907 0.9281 0.0881 0.072 Uiso 1 1 calc R . .
H21B H 0.5820 0.9986 0.1210 0.072 Uiso 1 1 calc R . .
H21C H 0.6041 0.8956 0.1305 0.072 Uiso 1 1 calc R . .
C4 C 0.9657(6) 0.7978(4) 0.05181(17) 0.0366(14) Uani 1 1 d . . .
C12 C 0.4894(6) 0.5153(4) 0.21571(17) 0.0326(13) Uani 1 1 d . . .
F9 F 0.9324(8) 0.7301(6) 0.5569(2) 0.144(3) Uani 1 1 d U . .
C13 C 0.9423(6) 0.5462(4) 0.12067(17) 0.0313(13) Uani 1 1 d . . .
C14 C 0.8695(6) 0.4801(4) 0.13881(16) 0.0293(12) Uani 1 1 d . . .
N4 N 0.6352(5) 0.6289(3) 0.18966(13) 0.0311(11) Uani 1 1 d . . .
H4 H 0.6022 0.6744 0.2006 0.037 Uiso 1 1 calc R . .
N1 N 0.7723(5) 0.7656(3) 0.14791(14) 0.0307(11) Uani 1 1 d . . .
H1 H 0.7370 0.8055 0.1615 0.037 Uiso 1 1 calc R . .
C28 C 0.3102(8) 0.5319(6) 0.2594(3) 0.070(3) Uani 1 1 d . . .
H28A H 0.3537 0.4890 0.2765 0.105 Uiso 1 1 calc R . .
H28B H 0.2507 0.5005 0.2417 0.105 Uiso 1 1 calc R . .
H28C H 0.2632 0.5745 0.2736 0.105 Uiso 1 1 calc R . .
C20 C 0.8279(7) 0.9810(4) 0.1554(2) 0.0460(16) Uani 1 1 d . . .
H20A H 0.8127 0.9312 0.1720 0.069 Uiso 1 1 calc R . .
H20B H 0.7865 1.0345 0.1641 0.069 Uiso 1 1 calc R . .
H20C H 0.9197 0.9914 0.1555 0.069 Uiso 1 1 calc R . .
C3 C 0.9674(6) 0.7175(4) 0.06950(17) 0.0355(14) Uani 1 1 d . . .
H3 H 1.0097 0.6682 0.0597 0.043 Uiso 1 1 calc R . .
C18 C 1.0527(7) 0.5215(4) 0.1039(2) 0.0438(16) Uani 1 1 d . . .
H18 H 1.1028 0.5654 0.0932 0.053 Uiso 1 1 calc R . .
C5 C 0.9020(7) 0.8760(4) 0.06842(18) 0.0382(14) Uani 1 1 d . . .
H5 H 0.9063 0.9314 0.0560 0.046 Uiso 1 1 calc R . .
C17 C 1.0886(7) 0.4316(5) 0.1032(2) 0.0471(17) Uani 1 1 d . . .
C16 C 1.0155(6) 0.3659(4) 0.11987(19) 0.0382(14) Uani 1 1 d . . .
C24 C 1.0791(9) 0.7257(6) -0.0012(2) 0.065(2) Uani 1 1 d . . .
H24A H 1.1477 0.7035 0.0164 0.098 Uiso 1 1 calc R . .
H24B H 1.1127 0.7373 -0.0253 0.098 Uiso 1 1 calc R . .
H24C H 1.0112 0.6812 -0.0044 0.098 Uiso 1 1 calc R . .
C15 C 0.9089(6) 0.3900(4) 0.13816(17) 0.0364(14) Uani 1 1 d . . .
H15 H 0.8626 0.3459 0.1502 0.044 Uiso 1 1 calc R . .
C19 C 0.7717(7) 0.9583(4) 0.11508(19) 0.0396(15) Uani 1 1 d . . .
F10 F 0.9120(8) 0.9035(7) 0.5437(2) 0.157(3) Uani 1 1 d U . .
C31 C 0.4989(8) 0.2588(5) 0.1979(2) 0.0521(19) Uani 1 1 d . . .
C23 C 1.0245(8) 0.8135(5) 0.0141(2) 0.0530(19) Uani 1 1 d . . .
C1 C 0.8334(5) 0.7868(4) 0.11823(16) 0.0285(12) Uani 1 1 d . . .
C27 C 0.4109(6) 0.5826(4) 0.2379(2) 0.0426(16) Uani 1 1 d . . .
C8 C 0.6704(5) 0.4781(4) 0.17378(16) 0.0294(12) Uani 1 1 d . . .
C26 C 0.9192(12) 0.8486(7) -0.0154(2) 0.087(3) Uani 1 1 d . . .
H26A H 0.8532 0.8031 -0.0201 0.130 Uiso 1 1 calc R . .
H26B H 0.9573 0.8621 -0.0386 0.130 Uiso 1 1 calc R . .
H26C H 0.8810 0.9025 -0.0060 0.130 Uiso 1 1 calc R . .
F8 F 1.1196(7) 0.8405(9) 0.5833(3) 0.213(5) Uani 1 1 d U . .
C34 C 0.5828(10) 0.1975(5) 0.1744(3) 0.075(3) Uani 1 1 d . . .
H34A H 0.5705 0.2146 0.1481 0.112 Uiso 1 1 calc R . .
H34B H 0.5573 0.1355 0.1771 0.112 Uiso 1 1 calc R . .
H34C H 0.6728 0.2044 0.1832 0.112 Uiso 1 1 calc R . .
C32 C 0.5217(10) 0.2312(5) 0.2397(3) 0.074(3) Uani 1 1 d . . .
H32A H 0.6108 0.2423 0.2485 0.110 Uiso 1 1 calc R . .
H32B H 0.5027 0.1679 0.2423 0.110 Uiso 1 1 calc R . .
H32C H 0.4658 0.2661 0.2545 0.110 Uiso 1 1 calc R . .
C7 C 0.5948(6) 0.5463(4) 0.19409(16) 0.0305(12) Uani 1 1 d . . .
C25 C 1.1343(10) 0.8836(7) 0.0208(3) 0.083(3) Uani 1 1 d . . .
H25A H 1.1009 0.9373 0.0319 0.124 Uiso 1 1 calc R . .
H25B H 1.1677 0.8986 -0.0029 0.124 Uiso 1 1 calc R . .
H25C H 1.2028 0.8587 0.0377 0.124 Uiso 1 1 calc R . .
C22 C 0.7935(8) 1.0426(4) 0.0905(2) 0.056(2) Uani 1 1 d . . .
H22A H 0.8847 1.0499 0.0879 0.083 Uiso 1 1 calc R . .
H22B H 0.7608 1.0954 0.1024 0.083 Uiso 1 1 calc R . .
H22C H 0.7483 1.0348 0.0658 0.083 Uiso 1 1 calc R . .
F12 F 0.9525(12) 0.9353(5) 0.6174(3) 0.189(4) Uani 1 1 d U . .
C33 C 0.3567(9) 0.2478(7) 0.1843(3) 0.083(3) Uani 1 1 d . . .
H33A H 0.3041 0.2776 0.2017 0.124 Uiso 1 1 calc R . .
H33B H 0.3351 0.1845 0.1831 0.124 Uiso 1 1 calc R . .
H33C H 0.3407 0.2743 0.1596 0.124 Uiso 1 1 calc R . .
C35 C 0.7561(10) 0.6044(8) 0.6419(4) 0.101(4) Uani 1 1 d . . .
H35A H 0.8271 0.5949 0.6613 0.121 Uiso 1 1 calc R . .
H35B H 0.7897 0.6392 0.6216 0.121 Uiso 1 1 calc R . .
Cl5A Cl 0.8488(7) 0.8391(7) 0.43049(15) 0.173(4) Uani 0.700(7) 1 d PD A 2
Cl6A Cl 0.7004(10) 0.9883(6) 0.4663(2) 0.179(4) Uani 0.700(7) 1 d PD A 2
Cl5B Cl 0.6161(12) 0.0133(6) 0.4925(4) 0.102(4) Uani 0.300(7) 1 d PD A 1
Cl6B Cl 0.8159(10) 0.1595(8) 0.4999(3) 0.100(4) Uani 0.300(7) 1 d PD A 1
C36A C 0.8478(18) 0.9370(13) 0.4563(6) 0.205(18) Uani 0.700(7) 1 d PD A 2
H36A H 0.8965 0.9817 0.4432 0.246 Uiso 0.700(7) 1 calc PR A 2
H36B H 0.8966 0.9253 0.4805 0.246 Uiso 0.700(7) 1 calc PR A 2
C36B C 0.776(2) 0.0483(14) 0.4847(9) 0.070(8) Uani 0.300(7) 1 d PD A 1
H36C H 0.8376 0.0067 0.4978 0.084 Uiso 0.300(7) 1 calc PR A 1
H36D H 0.7873 0.0438 0.4578 0.084 Uiso 0.300(7) 1 calc PR A 1
Cl8 Cl 0.9351(8) 0.3341(10) 0.5613(2) 0.203(5) Uani 0.50 1 d PDU . .
Cl7 Cl 1.0000 0.5000 0.5000 0.336(8) Uani 1 2 d SDU . .
C37 C 0.983(3) 0.3818(15) 0.5181(7) 0.201(11) Uani 0.50 1 d PDU . .
H37A H 0.9244 0.3532 0.4987 0.242 Uiso 0.50 1 calc PR . .
H37B H 1.0672 0.3550 0.5155 0.242 Uiso 0.50 1 calc PR . .

loop_
_atom_site_aniso_label
_atom_site_aniso_U_11
_atom_site_aniso_U_22
_atom_site_aniso_U_33
_atom_site_aniso_U_23
_atom_site_aniso_U_13
_atom_site_aniso_U_12
Sb1 0.0399(2) 0.0323(2) 0.0360(2) 0.00333(17) 0.00458(17) 0.00068(18)
Sb2 0.0522(3) 0.0923(5) 0.0744(4) 0.0184(3) -0.0230(3) -0.0059(3)
Ni3 0.0292(4) 0.0224(4) 0.0346(4) 0.0030(3) 0.0111(3) -0.0023(3)
Cl2 0.0608(11) 0.0327(9) 0.0755(12) 0.0013(8) 0.0217(9) 0.0141(8)
Cl3 0.0777(16) 0.0806(17) 0.107(2) 0.0109(15) -0.0240(15) -0.0084(13)
Cl1 0.0735(14) 0.0552(12) 0.142(2) 0.0189(13) 0.0730(16) 0.0246(11)
Cl4 0.107(2) 0.115(3) 0.136(3) -0.005(2) 0.018(2) 0.007(2)
F5 0.080(3) 0.039(2) 0.055(2) -0.0074(19) -0.008(2) 0.000(2)
F6 0.070(3) 0.048(2) 0.055(2) 0.020(2) 0.010(2) -0.005(2)
F2 0.065(3) 0.050(2) 0.046(2) -0.0062(18) -0.0029(19) -0.007(2)
F3 0.057(2) 0.043(2) 0.047(2) 0.0090(18) 0.0116(18) -0.0021(19)
F1 0.040(2) 0.043(2) 0.078(3) 0.003(2) 0.008(2) 0.0024(18)
F7 0.064(3) 0.058(3) 0.071(3) 0.006(2) 0.007(2) 0.000(2)
F4 0.050(3) 0.077(3) 0.060(3) 0.003(2) 0.010(2) 0.022(2)
C30 0.065(5) 0.044(4) 0.049(4) 0.002(3) 0.023(4) 0.005(4)
F11 0.059(3) 0.133(6) 0.135(5) -0.022(4) 0.000(3) 0.030(3)
N3 0.038(3) 0.025(2) 0.035(3) 0.002(2) 0.011(2) -0.001(2)
C2 0.029(3) 0.023(3) 0.038(3) 0.002(2) 0.007(2) -0.005(2)
C11 0.031(3) 0.034(3) 0.052(4) 0.009(3) 0.013(3) -0.004(3)
N2 0.025(2) 0.027(3) 0.039(3) 0.003(2) 0.009(2) 0.000(2)
C10 0.037(3) 0.026(3) 0.045(3) 0.007(3) 0.006(3) -0.005(3)
C6 0.036(3) 0.024(3) 0.037(3) 0.001(2) 0.006(3) -0.002(2)
C9 0.036(3) 0.027(3) 0.041(3) 0.002(3) 0.008(3) 0.000(3)
C29 0.041(4) 0.042(4) 0.082(6) 0.007(4) 0.013(4) 0.014(3)
C21 0.048(4) 0.041(4) 0.056(4) 0.007(3) 0.011(3) 0.010(3)
C4 0.040(3) 0.036(3) 0.035(3) 0.002(3) 0.012(3) 0.000(3)
C12 0.027(3) 0.031(3) 0.041(3) 0.011(3) 0.008(2) 0.003(2)
F9 0.152(6) 0.183(6) 0.092(4) -0.054(5) -0.015(4) 0.081(5)
C13 0.029(3) 0.029(3) 0.037(3) 0.003(2) 0.008(2) -0.001(2)
C14 0.034(3) 0.026(3) 0.029(3) -0.001(2) 0.006(2) 0.000(2)
N4 0.034(3) 0.025(2) 0.035(3) 0.002(2) 0.010(2) 0.002(2)
N1 0.028(2) 0.029(3) 0.037(3) -0.002(2) 0.009(2) -0.004(2)
C28 0.064(5) 0.050(5) 0.105(7) 0.016(5) 0.059(5) 0.005(4)
C20 0.051(4) 0.031(3) 0.057(4) -0.009(3) 0.015(3) -0.003(3)
C3 0.040(3) 0.032(3) 0.035(3) 0.001(3) 0.012(3) 0.003(3)
C18 0.042(4) 0.035(3) 0.058(4) 0.011(3) 0.026(3) 0.004(3)
C5 0.050(4) 0.028(3) 0.038(3) 0.005(3) 0.008(3) -0.003(3)
C17 0.041(4) 0.042(4) 0.062(4) 0.005(3) 0.024(3) 0.012(3)
C16 0.041(4) 0.029(3) 0.045(4) -0.001(3) 0.009(3) 0.005(3)
C24 0.093(6) 0.063(5) 0.044(4) 0.008(4) 0.035(4) 0.028(5)
C15 0.039(3) 0.032(3) 0.039(3) 0.007(3) 0.007(3) 0.003(3)
C19 0.049(4) 0.026(3) 0.046(4) 0.003(3) 0.017(3) 0.000(3)
F10 0.120(6) 0.223(8) 0.119(5) 0.088(5) -0.048(5) 0.005(6)
C31 0.061(5) 0.027(3) 0.072(5) 0.004(3) 0.025(4) -0.010(3)
C23 0.077(5) 0.046(4) 0.040(4) 0.008(3) 0.029(4) 0.011(4)
C1 0.029(3) 0.025(3) 0.032(3) -0.003(2) 0.006(2) -0.006(2)
C27 0.037(3) 0.033(3) 0.061(4) 0.007(3) 0.025(3) 0.003(3)
C8 0.028(3) 0.029(3) 0.031(3) 0.003(2) 0.004(2) 0.002(2)
C26 0.145(10) 0.080(6) 0.038(4) 0.016(4) 0.022(5) 0.050(7)
F8 0.060(3) 0.375(12) 0.197(8) 0.211(8) -0.028(4) -0.041(5)
C34 0.100(7) 0.025(4) 0.107(7) -0.007(4) 0.053(6) -0.016(4)
C32 0.102(7) 0.032(4) 0.091(7) 0.019(4) 0.034(6) -0.010(4)
C7 0.028(3) 0.030(3) 0.034(3) 0.005(2) 0.004(2) 0.001(2)
C25 0.095(7) 0.071(6) 0.091(7) 0.014(5) 0.060(6) -0.009(5)
C22 0.080(6) 0.026(3) 0.065(5) 0.009(3) 0.033(4) 0.012(3)
F12 0.311(10) 0.059(4) 0.168(6) 0.015(4) -0.154(7) -0.029(5)
C33 0.077(6) 0.061(6) 0.111(8) 0.000(5) 0.013(6) -0.039(5)
C35 0.055(6) 0.110(9) 0.134(10) 0.043(8) -0.006(6) -0.015(6)
Cl5A 0.149(6) 0.298(11) 0.072(3) 0.011(4) 0.000(3) 0.036(6)
Cl6A 0.214(9) 0.161(7) 0.147(6) 0.072(5) -0.071(6) -0.057(6)
Cl5B 0.125(9) 0.057(5) 0.116(9) 0.013(5) -0.031(7) -0.010(5)
Cl6B 0.096(7) 0.124(9) 0.083(6) 0.011(6) 0.024(5) 0.002(6)
C36A 0.093(16) 0.35(5) 0.17(2) 0.18(3) -0.019(16) -0.07(2)
C36B 0.053(17) 0.066(19) 0.09(2) 0.011(17) 0.006(16) 0.014(15)
Cl8 0.106(6) 0.392(16) 0.110(5) -0.094(7) 0.009(4) -0.086(8)
Cl7 0.41(2) 0.40(2) 0.181(10) 0.003(10) -0.110(11) 0.032(16)
C37 0.081(19) 0.39(3) 0.14(2) -0.08(2) 0.03(2) -0.04(3)

loop_
_atom_type_symbol
_atom_type_description
_atom_type_scat_dispersion_real
_atom_type_scat_dispersion_imag
_atom_type_scat_source
C C 0.0033 0.0016 'International Tables Vol C Tables 4.2.6.8 and 6.1.1.4'
H H 0.0000 0.0000 'International Tables Vol C Tables 4.2.6.8 and 6.1.1.4'
N N 0.0061 0.0033 'International Tables Vol C Tables 4.2.6.8 and 6.1.1.4'
F F 0.0171 0.0103 'International Tables Vol C Tables 4.2.6.8 and 6.1.1.4'
Cl Cl 0.1484 0.1585 'International Tables Vol C Tables 4.2.6.8 and 6.1.1.4'
Ni Ni 0.3393 1.1124 'International Tables Vol C Tables 4.2.6.8 and 6.1.1.4'
Sb Sb -0.5866 1.5461 'International Tables Vol C Tables 4.2.6.8 and 6.1.1.4'

loop_
_geom_angle_atom_site_label_1
_geom_angle_atom_site_label_2
_geom_angle_atom_site_label_3
_geom_angle
_geom_angle_site_symmetry_1
F5 Sb1 F6 91.3(2) .
F5 Sb1 F2 177.84(19) .
F5 Sb1 F3 89.72(19) .
F5 Sb1 F4 90.9(2) .
F6 Sb1 F2 90.83(19) .
F6 Sb1 F3 178.52(19) .
F2 Sb1 F3 88.15(18) .
F1 Sb1 F5 89.7(2) .
F1 Sb1 F6 91.52(19) .
F1 Sb1 F2 89.9(2) .
F1 Sb1 F3 89.55(18) .
F1 Sb1 F4 179.0(2) .
F4 Sb1 F6 89.3(2) .
F4 Sb1 F2 89.5(2) .
F4 Sb1 F3 89.63(19) .
F7 Sb2 F12 89.0(3) .
F11 Sb2 F7 91.0(3) .
F11 Sb2 F10 89.0(4) .
F11 Sb2 F12 88.9(5) .
F9 Sb2 F7 90.3(3) .
F9 Sb2 F11 90.1(4) .
F9 Sb2 F10 90.0(4) .
F9 Sb2 F12 178.8(5) .
F10 Sb2 F7 179.7(4) .
F10 Sb2 F12 90.7(4) .
F8 Sb2 F7 88.9(3) .
F8 Sb2 F11 177.9(5) .
F8 Sb2 F9 92.0(6) .
F8 Sb2 F10 91.1(3) .
F8 Sb2 F12 89.0(6) .
N3 Ni3 N1 168.3(2) .
N2 Ni3 N3 86.8(2) .
N2 Ni3 N4 170.2(2) .
N2 Ni3 N1 84.0(2) .
N4 Ni3 N3 84.2(2) .
N4 Ni3 N1 104.5(2) .
H30A C30 H30B 109.5 .
H30A C30 H30C 109.5 .
H30B C30 H30C 109.5 .
C27 C30 H30A 109.5 .
C27 C30 H30B 109.5 .
C27 C30 H30C 109.5 .
C14 N3 Ni3 112.3(4) .
C8 N3 Ni3 115.0(4) .
C8 N3 C14 132.6(5) .
N2 C2 C3 128.7(5) .
N2 C2 C1 111.1(5) .
C3 C2 C1 120.1(5) .
C10 C11 H11 116.9 .
C12 C11 H11 116.9 .
C12 C11 C10 126.1(6) .
C2 N2 Ni3 115.5(4) .
C2 N2 C13 130.8(5) .
C13 N2 Ni3 112.8(4) .
C11 C10 C31 118.2(5) .
C9 C10 C11 119.2(5) .
C9 C10 C31 122.6(6) .
C5 C6 C19 122.9(5) .
C5 C6 C1 115.8(5) .
C1 C6 C19 121.2(5) .
C10 C9 H9 120.0 .
C10 C9 C8 120.0(6) .
C8 C9 H9 120.0 .
H29A C29 H29B 109.5 .
H29A C29 H29C 109.5 .
H29B C29 H29C 109.5 .
C27 C29 H29A 109.5 .
C27 C29 H29B 109.5 .
C27 C29 H29C 109.5 .
H21A C21 H21B 109.5 .
H21A C21 H21C 109.5 .
H21B C21 H21C 109.5 .
C19 C21 H21A 109.5 .
C19 C21 H21B 109.5 .
C19 C21 H21C 109.5 .
C3 C4 C5 119.7(5) .
C3 C4 C23 123.4(6) .
C5 C4 C23 116.9(5) .
C11 C12 C27 123.3(5) .
C11 C12 C7 115.8(6) .
C7 C12 C27 121.0(5) .
C14 C13 N2 112.7(5) .
C18 C13 N2 127.1(5) .
C18 C13 C14 120.1(5) .
N3 C14 C13 114.0(5) .
C15 C14 N3 126.9(5) .
C15 C14 C13 118.9(5) .
Ni3 N4 H4 122.2 .
C7 N4 Ni3 115.5(4) .
C7 N4 H4 122.2 .
Ni3 N1 H1 122.8 .
C1 N1 Ni3 114.4(4) .
C1 N1 H1 122.8 .
H28A C28 H28B 109.5 .
H28A C28 H28C 109.5 .
H28B C28 H28C 109.5 .
C27 C28 H28A 109.5 .
C27 C28 H28B 109.5 .
C27 C28 H28C 109.5 .
H20A C20 H20B 109.5 .
H20A C20 H20C 109.5 .
H20B C20 H20C 109.5 .
C19 C20 H20A 109.5 .
C19 C20 H20B 109.5 .
C19 C20 H20C 109.5 .
C2 C3 H3 120.3 .
C4 C3 C2 119.4(6) .
C4 C3 H3 120.3 .
C13 C18 H18 120.1 .
C13 C18 C17 119.8(6) .
C17 C18 H18 120.1 .
C6 C5 C4 125.5(6) .
C6 C5 H5 117.2 .
C4 C5 H5 117.2 .
C18 C17 Cl1 119.6(5) .
C18 C17 C16 120.4(6) .
C16 C17 Cl1 120.0(5) .
C17 C16 Cl2 121.4(5) .
C15 C16 Cl2 118.2(5) .
C15 C16 C17 120.5(6) .
H24A C24 H24B 109.5 .
H24A C24 H24C 109.5 .
H24B C24 H24C 109.5 .
C23 C24 H24A 109.5 .
C23 C24 H24B 109.5 .
C23 C24 H24C 109.5 .
C14 C15 H15 119.9 .
C16 C15 C14 120.2(6) .
C16 C15 H15 119.9 .
C6 C19 C21 110.5(5) .
C6 C19 C22 110.9(5) .
C21 C19 C22 106.4(6) .
C20 C19 C6 111.0(5) .
C20 C19 C21 111.2(5) .
C20 C19 C22 106.7(6) .
C10 C31 C34 111.0(6) .
C10 C31 C32 108.3(6) .
C32 C31 C34 108.5(7) .
C33 C31 C10 109.1(7) .
C33 C31 C34 109.8(8) .
C33 C31 C32 110.1(7) .
C4 C23 C24 111.4(6) .
C4 C23 C26 109.5(7) .
C4 C23 C25 107.9(6) .
C24 C23 C26 107.9(7) .
C24 C23 C25 109.6(7) .
C26 C23 C25 110.5(8) .
C6 C1 C2 119.3(5) .
N1 C1 C2 112.7(5) .
N1 C1 C6 128.0(5) .
C30 C27 C29 111.6(6) .
C30 C27 C12 111.1(5) .
C29 C27 C12 109.5(6) .
C28 C27 C30 107.3(6) .
C28 C27 C29 107.0(6) .
C28 C27 C12 110.3(5) .
N3 C8 C9 128.8(5) .
N3 C8 C7 111.5(5) .
C9 C8 C7 119.6(5) .
C23 C26 H26A 109.5 .
C23 C26 H26B 109.5 .
C23 C26 H26C 109.5 .
H26A C26 H26B 109.5 .
H26A C26 H26C 109.5 .
H26B C26 H26C 109.5 .
C31 C34 H34A 109.5 .
C31 C34 H34B 109.5 .
C31 C34 H34C 109.5 .
H34A C34 H34B 109.5 .
H34A C34 H34C 109.5 .
H34B C34 H34C 109.5 .
C31 C32 H32A 109.5 .
C31 C32 H32B 109.5 .
C31 C32 H32C 109.5 .
H32A C32 H32B 109.5 .
H32A C32 H32C 109.5 .
H32B C32 H32C 109.5 .
C12 C7 C8 119.0(5) .
N4 C7 C12 128.2(5) .
N4 C7 C8 112.8(5) .
C23 C25 H25A 109.5 .
C23 C25 H25B 109.5 .
C23 C25 H25C 109.5 .
H25A C25 H25B 109.5 .
H25A C25 H25C 109.5 .
H25B C25 H25C 109.5 .
C19 C22 H22A 109.5 .
C19 C22 H22B 109.5 .
C19 C22 H22C 109.5 .
H22A C22 H22B 109.5 .
H22A C22 H22C 109.5 .
H22B C22 H22C 109.5 .
C31 C33 H33A 109.5 .
C31 C33 H33B 109.5 .
C31 C33 H33C 109.5 .
H33A C33 H33B 109.5 .
H33A C33 H33C 109.5 .
H33B C33 H33C 109.5 .
Cl3 C35 Cl4 113.9(6) .
Cl3 C35 H35A 108.8 .
Cl3 C35 H35B 108.8 .
Cl4 C35 H35A 108.8 .
Cl4 C35 H35B 108.8 .
H35A C35 H35B 107.7 .
Cl5A C36A Cl6A 121.0(12) .
Cl5A C36A H36A 107.1 .
Cl5A C36A H36B 107.1 .
Cl6A C36A H36A 107.1 .
Cl6A C36A H36B 107.1 .
H36A C36A H36B 106.8 .
Cl5B C36B H36C 108.6 .
Cl5B C36B H36D 108.6 .
Cl6B C36B Cl5B 114.6(13) .
Cl6B C36B H36C 108.6 .
Cl6B C36B H36D 108.6 .
H36C C36B H36D 107.6 .
C37 Cl7 C37 180.0(19) 3_766
Cl8 C37 Cl7 134.5(17) .
Cl8 C37 H37A 103.6 .
Cl8 C37 H37B 103.6 .
Cl7 C37 H37A 103.6 .
Cl7 C37 H37B 103.6 .
H37A C37 H37B 105.3 .

loop_
_geom_bond_atom_site_label_1
_geom_bond_atom_site_label_2
_geom_bond_distance
_geom_bond_site_symmetry_2
Sb1 F5 1.865(4) .
Sb1 F6 1.869(4) .
Sb1 F2 1.873(4) .
Sb1 F3 1.896(4) .
Sb1 F1 1.855(4) .
Sb1 F4 1.869(4) .
Sb2 F7 1.865(5) .
Sb2 F11 1.840(6) .
Sb2 F9 1.833(8) .
Sb2 F10 1.853(7) .
Sb2 F8 1.832(7) .
Sb2 F12 1.868(8) .
Ni3 N3 1.856(5) .
Ni3 N2 1.834(5) .
Ni3 N4 1.846(5) .
Ni3 N1 1.864(5) .
Cl2 C16 1.727(6) .
Cl3 C35 1.739(13) .
Cl1 C17 1.713(6) .
Cl4 C35 1.741(13) .
C30 H30A 0.9600 .
C30 H30B 0.9600 .
C30 H30C 0.9600 .
C30 C27 1.536(11) .
N3 C14 1.400(7) .
N3 C8 1.315(7) .
C2 N2 1.323(7) .
C2 C3 1.409(8) .
C2 C1 1.493(8) .
C11 H11 0.9300 .
C11 C10 1.460(9) .
C11 C12 1.337(9) .
N2 C13 1.419(8) .
C10 C9 1.338(8) .
C10 C31 1.530(8) .
C6 C5 1.329(8) .
C6 C19 1.543(8) .
C6 C1 1.450(8) .
C9 H9 0.9300 .
C9 C8 1.419(8) .
C29 H29A 0.9600 .
C29 H29B 0.9600 .
C29 H29C 0.9600 .
C29 C27 1.538(10) .
C21 H21A 0.9600 .
C21 H21B 0.9600 .
C21 H21C 0.9600 .
C21 C19 1.545(10) .
C4 C3 1.339(9) .
C4 C5 1.474(9) .
C4 C23 1.529(8) .
C12 C27 1.538(9) .
C12 C7 1.455(8) .
C13 C14 1.417(8) .
C13 C18 1.376(8) .
C14 C15 1.391(8) .
N4 H4 0.8600 .
N4 C7 1.301(8) .
N1 H1 0.8600 .
N1 C1 1.307(7) .
C28 H28A 0.9600 .
C28 H28B 0.9600 .
C28 H28C 0.9600 .
C28 C27 1.533(9) .
C20 H20A 0.9600 .
C20 H20B 0.9600 .
C20 H20C 0.9600 .
C20 C19 1.530(10) .
C3 H3 0.9300 .
C18 H18 0.9300 .
C18 C17 1.379(9) .
C5 H5 0.9300 .
C17 C16 1.390(9) .
C16 C15 1.369(9) .
C24 H24A 0.9600 .
C24 H24B 0.9600 .
C24 H24C 0.9600 .
C24 C23 1.530(10) .
C15 H15 0.9300 .
C19 C22 1.545(9) .
C31 C34 1.543(11) .
C31 C32 1.532(12) .
C31 C33 1.514(12) .
C23 C26 1.531(12) .
C23 C25 1.539(13) .
C8 C7 1.493(8) .
C26 H26A 0.9600 .
C26 H26B 0.9600 .
C26 H26C 0.9600 .
C34 H34A 0.9600 .
C34 H34B 0.9600 .
C34 H34C 0.9600 .
C32 H32A 0.9600 .
C32 H32B 0.9600 .
C32 H32C 0.9600 .
C25 H25A 0.9600 .
C25 H25B 0.9600 .
C25 H25C 0.9600 .
C22 H22A 0.9600 .
C22 H22B 0.9600 .
C22 H22C 0.9600 .
C33 H33A 0.9600 .
C33 H33B 0.9600 .
C33 H33C 0.9600 .
C35 H35A 0.9700 .
C35 H35B 0.9700 .
Cl5A C36A 1.709(18) .
Cl6A C36A 1.762(16) .
Cl5B C36B 1.777(18) .
Cl6B C36B 1.762(18) .
C36A H36A 0.9700 .
C36A H36B 0.9700 .
C36B H36C 0.9700 .
C36B H36D 0.9700 .
Cl8 C37 1.788(17) .
Cl7 C37 1.871(18) 3_766
Cl7 C37 1.871(18) .
C37 H37A 0.9700 .
C37 H37B 0.9700 .

loop_
_geom_hbond_atom_site_label_D
_geom_hbond_atom_site_label_H
_geom_hbond_atom_site_label_A
_geom_hbond_distance_DH
_geom_hbond_distance_HA
_geom_hbond_distance_DA
_geom_hbond_angle_DHA
_geom_hbond_site_symmetry_A
N4 H4 F3 0.86 2.26 2.999(6) 144.1 2_655
N1 H1 F3 0.86 2.18 2.928(6) 145.1 2_655
